data_7720675
loop_
_publ_author_name
'Herniman, Julie M.'
'P Keeling, George'
'King, Rhys P.'
'Light, Mark E.'
'Kandathil Sintho, Navya'
'Snowsill, Kate'
'Reid, Gillian'

_publ_section_title
;
 Transition metal complexes with phosphine oxide appended aza-macrocycles
 - effects of ring size and denticity.
;
_journal_issue 13
_journal_name_full 'Dalton transactions (Cambridge, England : 2003)'
_journal_page_first 5266
_journal_page_last 5275
_journal_paper_doi 10.1039/d6dt00255b
_journal_volume 55
_journal_year 2026
_chemical_formula_moiety 'C54 H59 N4 O3 P3 Zn, 2(N O3), 6[C2H3N]'
_chemical_formula_sum 'C66 H77 N12 O9 P3 Zn'
_chemical_formula_weight 1340.739
_space_group_crystal_system monoclinic
_space_group_IT_number 14
_space_group_name_Hall '-P 2ybc'
_space_group_name_H-M_alt 'P 1 21/c 1'
_symmetry_Int_Tables_number 14
_atom_sites_solution_primary iterative
_audit_creation_date 2025-12-14
_audit_creation_method
;
Olex2 1.5
(compiled 2025.07.13 svn.rb7424aed for OlexSys, GUI svn.r7314)
;
_audit_update_record
;
2025-12-15 deposited with the CCDC.	2026-03-02 downloaded from the CCDC.
;
_cell_angle_alpha 90
_cell_angle_beta 90.696(2)
_cell_angle_gamma 90
_cell_formula_units_Z 4
_cell_length_a 12.9010(2)
_cell_length_b 19.0309(3)
_cell_length_c 24.1395(4)
_cell_measurement_reflns_used 23367
_cell_measurement_temperature 100(2)
_cell_measurement_theta_max 28.4870
_cell_measurement_theta_min 2.5340
_cell_volume 5926.24(16)
_computing_cell_refinement 'CrysAlisPro 1.171.44.118a (Rigaku OD, 2025)'
_computing_data_collection 'CrysAlisPro system (CCD 44.94a 64-bit (release 17-02-2025))'
_computing_data_reduction 'CrysAlisPro 1.171.44.118a (Rigaku OD, 2025)'
_computing_molecular_graphics 'Olex2 1.5 (Dolomanov et al., 2009)'
_computing_publication_material 'Olex2 1.5 (Dolomanov et al., 2009)'
_computing_structure_refinement 'olex2.refine 1.5 (Bourhis et al., 2015)'
_computing_structure_solution 'olex2.solve 1.5 (Bourhis et al., 2015)'
_diffrn_ambient_temperature 100(2)
_diffrn_detector_area_resol_mean 10.0000
_diffrn_detector_type HyPix
_diffrn_measured_fraction_theta_full 0.9991
_diffrn_measured_fraction_theta_max 0.9835
_diffrn_measurement_details
;
List of Runs (angles in degrees, time in seconds):

  # Type    Start    End  Width  t~exp~   \w     \q     \k     \f   Frames
#--------------------------------------------------------------------------
  1  \w    -39.00  31.00   0.50    8.24    --   11.06 -69.00 -42.00  140
  2  \w    -39.00   7.00   0.50    8.24    --  -12.47 -69.00 -42.00   92
  3  \w    -32.00  33.00   0.50    8.24    --  -12.47  69.00  89.00  130
  4  \w    -70.00 -22.00   0.50    8.24    --   11.06 -19.00  90.00   96
  5  \w    -35.00  18.00   0.50    8.24    --  -12.47  77.00 120.00  106
  6  \w     16.00  68.00   0.50    8.24    --  -12.47  19.00  30.00  104
  7  \w     16.00  68.00   0.50    8.24    --  -12.47  19.00-120.00  104
  8  \w    -35.00  14.00   0.50    8.24    --  -12.47  77.00-180.00   98
;
_diffrn_measurement_device 'four-circle diffractometer'
_diffrn_measurement_device_type 'ROD, SynergyCustom system, HyPix'
_diffrn_measurement_method '\w scans'
_diffrn_radiation_type 'Mo K\a'
_diffrn_radiation_wavelength 0.71073
_diffrn_reflns_av_R_equivalents 0.0499
_diffrn_reflns_av_unetI/netI 0.0552
_diffrn_reflns_Laue_measured_fraction_full 0.9991
_diffrn_reflns_Laue_measured_fraction_max 0.9835
_diffrn_reflns_limit_h_max 16
_diffrn_reflns_limit_h_min -16
_diffrn_reflns_limit_k_max 26
_diffrn_reflns_limit_k_min -26
_diffrn_reflns_limit_l_max 34
_diffrn_reflns_limit_l_min -34
_diffrn_reflns_number 74586
_diffrn_reflns_point_group_measured_fraction_full 0.9991
_diffrn_reflns_point_group_measured_fraction_max 0.9835
_diffrn_reflns_theta_full 25.2417
_diffrn_reflns_theta_max 28.50
_diffrn_reflns_theta_min 2.08
_exptl_absorpt_coefficient_mu 0.569
_exptl_absorpt_correction_T_max 1.00000
_exptl_absorpt_correction_T_min 0.68753
_exptl_absorpt_correction_type multi-scan
_exptl_absorpt_process_details
;
CrysAlisPro 1.171.44.118a (Rigaku Oxford Diffraction, 2025)
Empirical absorption correction using spherical harmonics,
implemented in SCALE3 ABSPACK scaling algorithm.
;
_exptl_crystal_colour 'clear colourless'
_exptl_crystal_colour_lustre clear
_exptl_crystal_colour_primary colourless
_exptl_crystal_density_diffrn 1.503
_exptl_crystal_description block
_exptl_crystal_F_000 2820.284
_exptl_crystal_recrystallization_method
'The material was recrystallised from a mixture of MeCN and Et2O  by slow evaporation'
_exptl_crystal_size_max 0.14
_exptl_crystal_size_mid 0.08
_exptl_crystal_size_min 0.04
_refine_diff_density_max 1.3139
_refine_diff_density_min -0.8289
_refine_diff_density_rms 0.1310
_refine_ls_d_res_high 0.7448
_refine_ls_d_res_low 9.8017
_refine_ls_goodness_of_fit_ref 1.0438
_refine_ls_hydrogen_treatment constr
_refine_ls_matrix_type full
_refine_ls_number_constraints 106
_refine_ls_number_parameters 658
_refine_ls_number_reflns 14769
_refine_ls_number_restraints 62
_refine_ls_restrained_S_all 1.0415
_refine_ls_R_factor_all 0.0845
_refine_ls_R_factor_gt 0.0647
_refine_ls_shift/su_max -0.0008
_refine_ls_shift/su_mean 0.0000
_refine_ls_structure_factor_coef Fsqd
_refine_ls_weighting_details 'w=1/[\s^2^(Fo^2^)+(0.0742P)^2^+12.9725P] where P=(Fo^2^+2Fc^2^)/3'
_refine_ls_weighting_scheme calc
_refine_ls_wR_factor_gt 0.1620
_refine_ls_wR_factor_ref 0.1714
_reflns_Friedel_coverage 0.0
_reflns_limit_h_max 16
_reflns_limit_h_min -16
_reflns_limit_k_max 25
_reflns_limit_k_min 0
_reflns_limit_l_max 32
_reflns_limit_l_min 0
_reflns_number_gt 11485
_reflns_number_total 14769
_reflns_threshold_expression I>=2u(I)
_cod_data_source_file d6dt00255b2.cif
_cod_data_source_block 2025rk_ZnbnDOTPphNO3_autored
_cod_depositor_comments 'Adding full bibliography for 7720665--7720675.cif.'
_cod_original_formula_sum 'C66 H77 N12 O9 P3 Zn1'
_cod_database_code 7720675
_chemical_oxdiff_formula 'Zn N O P C H '
_chemical_oxdiff_usercomment 'CSD: NOLQEK'
_cell_oxdiff_angle_alpha 90.0157(12)
_cell_oxdiff_angle_beta 90.7037(12)
_cell_oxdiff_angle_gamma 89.9788(11)
_cell_oxdiff_length_a 12.90174(18)
_cell_oxdiff_length_b 19.0302(3)
_cell_oxdiff_length_c 24.1390(4)
_cell_oxdiff_measurement_reflns_used 23367
_cell_oxdiff_volume 5926.22(15)
_diffrn_oxdiff_measurement_exp_name 2025rk_ZnbnDOTPphNO3.par
_olex2_refinement_description
;
1. Fixed Uiso
 At 1.2 times of:
  All C(H) groups, All C(H,H) groups
2. Rigid bond restraints
 All non-hydrogen atoms
 with sigma for 1-2 distances of 0.01 and sigma for 1-3 distances of 0.01
3. Uiso/Uaniso restraints and constraints
O4 \\sim O5 \\sim O6 \\sim N5: within 2A with sigma of 0.01 and sigma for
terminal atoms of 0.02 within 2A
Uanis(O6) \\sim Ueq: with sigma of 0.03 and sigma for terminal atoms of 0.06
Uanis(O4) \\sim Ueq: with sigma of 0.005 and sigma for terminal atoms of 0.01
4. Rigid body (RIGU) restrains
 All non-hydrogen atoms
 with sigma for 1-2 distances of 0.004 and sigma for 1-3 distances of 0.004
5.a Secondary CH2 refined with riding coordinates:
 C1(H1a,H1b), C2(H2a,H2b), C3(H3a,H3b), C4(H4a,H4b), C5(H5a,H5b), C6(H6a,H6b),
 C7(H7a,H7b), C8(H8a,H8b), C9(H9a,H9b), C22(H22a,H22b), C35(H35a,H35b),
 C42(H42a,H42b)
5.b Aromatic/amide H refined with riding coordinates:
 C11(H11), C12(H12), C13(H13), C14(H14), C15(H15), C17(H17), C18(H18),
 C19(H19), C20(H20), C21(H21), C24(H24), C25(H25), C26(H26), C27(H27), C28(H28),
  C30(H30), C31(H31), C32(H32), C33(H33), C34(H34), C37(H37), C38(H38),
 C39(H39), C40(H40), C41(H41), C44(H44), C45(H45), C46(H46), C47(H47), C48(H48),
  C50(H50), C51(H51), C52(H52), C53(H53), C54(H54)
;
_smtbx_masks_void_probe_radius 1.2
_smtbx_masks_void_truncation_radius 1.2
_olex2_diffrn_ambient_temperature_device 'Oxford Cryosystems'
_olex2_submission_special_instructions 'No special instructions were received'
_oxdiff_exptl_absorpt_empirical_details
;
Empirical correction (ABSPACK) includes:
- Absorption correction using spherical harmonics
- Frame scaling
;
_oxdiff_exptl_absorpt_empirical_full_max 1.535
_oxdiff_exptl_absorpt_empirical_full_min 0.747

loop_
_space_group_symop_id
_space_group_symop_operation_xyz
1 x,y,z
2 -x,y+1/2,-z+1/2
3 -x,-y,-z
4 x,-y-1/2,z-1/2

loop_
_atom_site_label
_atom_site_type_symbol
_atom_site_fract_x
_atom_site_fract_y
_atom_site_fract_z
_atom_site_U_iso_or_equiv
_atom_site_adp_type
_atom_site_occupancy
_atom_site_refinement_flags_posn
_atom_site_refinement_flags_adp
Zn1 Zn 0.34848(3) 0.306825(17) 0.219488(14) 0.01842(10) Uani 1.000000 . U
P1 P 0.55243(6) 0.14007(4) 0.32079(3) 0.02070(16) Uani 1.000000 . U
P2 P 0.15105(7) 0.21017(4) 0.21973(4) 0.02632(19) Uani 1.000000 . U
P3 P 0.38120(7) 0.41900(4) 0.31297(3) 0.02398(18) Uani 1.000000 . U
O1 O 0.57426(19) 0.08139(11) 0.28199(9) 0.0278(5) Uani 1.000000 . U
O2 O 0.22770(19) 0.25380(13) 0.25292(10) 0.0333(6) Uani 1.000000 . U
O3 O 0.30066(18) 0.38120(13) 0.27828(10) 0.0318(5) Uani 1.000000 . U
N1 N 0.4643(2) 0.22437(13) 0.23348(10) 0.0204(5) Uani 1.000000 . U
N2 N 0.3027(2) 0.22127(14) 0.14637(11) 0.0236(5) Uani 1.000000 . U
N3 N 0.3281(2) 0.37261(13) 0.14839(10) 0.0203(5) Uani 1.000000 . U
N4 N 0.5007(2) 0.37358(13) 0.22981(10) 0.0203(5) Uani 1.000000 . U
C1 C 0.4416(3) 0.16144(15) 0.19861(13) 0.0239(6) Uani 1.000000 . U
H1a H 0.5056(3) 0.13327(15) 0.19471(13) 0.0287(8) Uiso 1.000000 R .
H1b H 0.3894(3) 0.13186(15) 0.21724(13) 0.0287(8) Uiso 1.000000 R .
C2 C 0.4012(2) 0.18186(16) 0.14154(13) 0.0232(6) Uani 1.000000 . U
H2a H 0.3896(2) 0.13905(16) 0.11900(13) 0.0278(7) Uiso 1.000000 R .
H2b H 0.4532(2) 0.21133(16) 0.12265(13) 0.0278(7) Uiso 1.000000 R .
C3 C 0.2786(3) 0.26359(16) 0.09703(13) 0.0247(6) Uani 1.000000 . U
H3a H 0.2936(3) 0.23595(16) 0.06332(13) 0.0296(8) Uiso 1.000000 R .
H3b H 0.2039(3) 0.27551(16) 0.09645(13) 0.0296(8) Uiso 1.000000 R .
C4 C 0.3419(2) 0.33028(16) 0.09687(12) 0.0213(6) Uani 1.000000 . U
H4a H 0.3213(2) 0.35906(16) 0.06439(12) 0.0255(7) Uiso 1.000000 R .
H4b H 0.4161(2) 0.31814(16) 0.09307(12) 0.0255(7) Uiso 1.000000 R .
C5 C 0.4094(2) 0.42854(15) 0.15110(12) 0.0210(6) Uani 1.000000 . U
H5a H 0.3858(2) 0.46678(15) 0.17572(12) 0.0252(7) Uiso 1.000000 R .
H5b H 0.4189(2) 0.44860(15) 0.11365(12) 0.0252(7) Uiso 1.000000 R .
C6 C 0.5119(2) 0.40076(15) 0.17235(12) 0.0201(6) Uani 1.000000 . U
H6a H 0.5362(2) 0.36255(15) 0.14786(12) 0.0242(7) Uiso 1.000000 R .
H6b H 0.5643(2) 0.43879(15) 0.17200(12) 0.0242(7) Uiso 1.000000 R .
C7 C 0.5856(2) 0.32496(16) 0.24494(13) 0.0238(6) Uani 1.000000 . U
H7a H 0.5895(2) 0.31999(16) 0.28574(13) 0.0286(8) Uiso 1.000000 R .
H7b H 0.6524(2) 0.34437(16) 0.23217(13) 0.0286(8) Uiso 1.000000 R .
C8 C 0.5674(2) 0.25321(16) 0.21863(13) 0.0233(6) Uani 1.000000 . U
H8a H 0.6223(2) 0.22037(16) 0.23128(13) 0.0279(7) Uiso 1.000000 R .
H8b H 0.5717(2) 0.25744(16) 0.17785(13) 0.0279(7) Uiso 1.000000 R .
C9 C 0.4585(2) 0.20490(15) 0.29316(12) 0.0202(6) Uani 1.000000 . U
H9a H 0.3880(2) 0.18654(15) 0.29994(12) 0.0242(7) Uiso 1.000000 R .
H9b H 0.4662(2) 0.24852(15) 0.31517(12) 0.0242(7) Uiso 1.000000 R .
C10 C 0.6683(2) 0.18799(17) 0.33855(14) 0.0252(6) Uani 1.000000 . U
C11 C 0.6685(3) 0.24520(17) 0.37487(14) 0.0288(7) Uani 1.000000 . U
H11 H 0.6072(3) 0.25733(17) 0.39403(14) 0.0346(8) Uiso 1.000000 R .
C12 C 0.7582(3) 0.2843(2) 0.38296(18) 0.0417(9) Uani 1.000000 . U
H12 H 0.7584(3) 0.3229(2) 0.40787(18) 0.0500(11) Uiso 1.000000 R .
C13 C 0.8464(3) 0.2670(3) 0.3549(2) 0.0528(12) Uani 1.000000 . U
H13 H 0.9072(3) 0.2946(3) 0.3599(2) 0.0634(15) Uiso 1.000000 R .
C14 C 0.8478(3) 0.2101(3) 0.3196(2) 0.0514(12) Uani 1.000000 . U
H14 H 0.9100(3) 0.1981(3) 0.3012(2) 0.0617(14) Uiso 1.000000 R .
C15 C 0.7592(3) 0.1703(2) 0.31088(17) 0.0353(8) Uani 1.000000 . U
H15 H 0.7603(3) 0.1313(2) 0.28631(17) 0.0423(10) Uiso 1.000000 R .
C16 C 0.4892(2) 0.11132(15) 0.38311(13) 0.0205(6) Uani 1.000000 . U
C17 C 0.5311(2) 0.11889(16) 0.43608(13) 0.0222(6) Uani 1.000000 . U
H17 H 0.5941(2) 0.14399(16) 0.44134(13) 0.0267(7) Uiso 1.000000 R .
C18 C 0.4812(3) 0.08989(16) 0.48145(13) 0.0247(6) Uani 1.000000 . U
H18 H 0.5098(3) 0.09543(16) 0.51763(13) 0.0297(8) Uiso 1.000000 R .
C19 C 0.3893(3) 0.05279(17) 0.47370(14) 0.0255(7) Uani 1.000000 . U
H19 H 0.3553(3) 0.03283(17) 0.50464(14) 0.0307(8) Uiso 1.000000 R .
C20 C 0.3471(3) 0.04482(17) 0.42099(14) 0.0267(7) Uani 1.000000 . U
H20 H 0.2848(3) 0.01893(17) 0.41579(14) 0.0321(8) Uiso 1.000000 R .
C21 C 0.3960(2) 0.07467(15) 0.37576(13) 0.0225(6) Uani 1.000000 . U
H21 H 0.3661(2) 0.07021(15) 0.33977(13) 0.0270(7) Uiso 1.000000 R .
C22 C 0.2165(3) 0.17292(17) 0.16047(14) 0.0268(7) Uani 1.000000 . U
H22a H 0.2439(3) 0.12570(17) 0.16965(14) 0.0321(8) Uiso 1.000000 R .
H22b H 0.1677(3) 0.16847(17) 0.12870(14) 0.0321(8) Uiso 1.000000 R .
C23 C 0.1044(3) 0.13871(18) 0.26103(15) 0.0303(7) Uani 1.000000 . U
C24 C 0.1236(3) 0.1411(2) 0.31797(17) 0.0455(10) Uani 1.000000 . U
H24 H 0.1608(3) 0.1791(2) 0.33430(17) 0.0546(12) Uiso 1.000000 R .
C25 C 0.0864(4) 0.0860(3) 0.3501(2) 0.0618(15) Uani 1.000000 . U
H25 H 0.1004(4) 0.0860(3) 0.3888(2) 0.0742(18) Uiso 1.000000 R .
C26 C 0.0315(4) 0.0329(3) 0.3279(3) 0.0729(19) Uani 1.000000 . U
H26 H 0.0052(4) -0.0031(3) 0.3512(3) 0.087(2) Uiso 1.000000 R .
C27 C 0.0129(3) 0.0303(3) 0.2714(3) 0.0636(15) Uani 1.000000 . U
H27 H -0.0251(3) -0.0078(3) 0.2559(3) 0.0763(18) Uiso 1.000000 R .
C28 C 0.0496(3) 0.0834(2) 0.2372(2) 0.0460(10) Uani 1.000000 . U
H28 H 0.0374(3) 0.0819(2) 0.1984(2) 0.0552(12) Uiso 1.000000 R .
C29 C 0.0421(3) 0.26192(18) 0.19643(17) 0.0347(8) Uani 1.000000 . U
C30 C -0.0064(3) 0.2522(2) 0.1448(2) 0.0422(9) Uani 1.000000 . U
H30 H 0.0185(3) 0.2173(2) 0.1202(2) 0.0507(11) Uiso 1.000000 R .
C31 C -0.0910(3) 0.2937(2) 0.1293(2) 0.0535(12) Uani 1.000000 . U
H31 H -0.1228(3) 0.2881(2) 0.0939(2) 0.0643(15) Uiso 1.000000 R .
C32 C -0.1278(4) 0.3427(3) 0.1660(3) 0.0624(15) Uani 1.000000 . U
H32 H -0.1855(4) 0.3710(3) 0.1557(3) 0.0749(18) Uiso 1.000000 R .
C33 C -0.0828(4) 0.3516(2) 0.2171(3) 0.0630(15) Uani 1.000000 . U
H33 H -0.1110(4) 0.3846(2) 0.2422(3) 0.0756(18) Uiso 1.000000 R .
C34 C 0.0044(4) 0.3122(2) 0.2326(2) 0.0500(11) Uani 1.000000 . U
H34 H 0.0375(4) 0.3199(2) 0.2675(2) 0.0600(14) Uiso 1.000000 R .
C35 C 0.2220(2) 0.40507(16) 0.15078(13) 0.0222(6) Uani 1.000000 . U
H35a H 0.2168(2) 0.43214(16) 0.18565(13) 0.0267(7) Uiso 1.000000 R .
H35b H 0.1700(2) 0.36688(16) 0.15213(13) 0.0267(7) Uiso 1.000000 R .
C36 C 0.1947(2) 0.45306(16) 0.10297(13) 0.0207(6) Uani 1.000000 . U
C37 C 0.1421(2) 0.42736(18) 0.05614(14) 0.0269(7) Uani 1.000000 . U
H37 H 0.1217(2) 0.37943(18) 0.05474(14) 0.0323(8) Uiso 1.000000 R .
C38 C 0.1197(3) 0.4711(2) 0.01192(14) 0.0315(8) Uani 1.000000 . U
H38 H 0.0842(3) 0.4530(2) -0.01971(14) 0.0378(9) Uiso 1.000000 R .
C39 C 0.1486(3) 0.5411(2) 0.01340(15) 0.0339(8) Uani 1.000000 . U
H39 H 0.1344(3) 0.5707(2) -0.01747(15) 0.0407(10) Uiso 1.000000 R .
C40 C 0.1983(3) 0.56794(19) 0.06008(16) 0.0335(8) Uani 1.000000 . U
H40 H 0.2168(3) 0.61623(19) 0.06174(16) 0.0402(9) Uiso 1.000000 R .
C41 C 0.2209(2) 0.52385(17) 0.10426(14) 0.0265(7) Uani 1.000000 . U
H41 H 0.2549(2) 0.54244(17) 0.13614(14) 0.0318(8) Uiso 1.000000 R .
C42 C 0.4939(2) 0.43268(16) 0.26995(13) 0.0227(6) Uani 1.000000 . U
H42a H 0.4874(2) 0.47782(16) 0.24982(13) 0.0272(7) Uiso 1.000000 R .
H42b H 0.5574(2) 0.43442(16) 0.29333(13) 0.0272(7) Uiso 1.000000 R .
C43 C 0.3360(3) 0.50291(17) 0.33616(13) 0.0257(7) Uani 1.000000 . U
C44 C 0.2465(3) 0.5305(2) 0.31280(19) 0.0472(10) Uani 1.000000 . U
H44 H 0.2095(3) 0.5046(2) 0.28539(19) 0.0566(12) Uiso 1.000000 R .
C45 C 0.2106(4) 0.5957(3) 0.3291(2) 0.0586(13) Uani 1.000000 . U
H45 H 0.1498(4) 0.6148(3) 0.3124(2) 0.0704(16) Uiso 1.000000 R .
C46 C 0.2641(3) 0.6332(2) 0.37000(18) 0.0420(9) Uani 1.000000 . U
H46 H 0.2381(3) 0.6771(2) 0.38240(18) 0.0504(11) Uiso 1.000000 R .
C47 C 0.3529(3) 0.60703(18) 0.39202(15) 0.0346(8) Uani 1.000000 . U
H47 H 0.3901(3) 0.63335(18) 0.41915(15) 0.0415(10) Uiso 1.000000 R .
C48 C 0.3899(3) 0.54274(17) 0.37554(15) 0.0307(7) Uani 1.000000 . U
H48 H 0.4528(3) 0.52526(17) 0.39108(15) 0.0369(9) Uiso 1.000000 R .
C49 C 0.4138(3) 0.37047(18) 0.37428(14) 0.0345(8) Uani 1.000000 . U
C50 C 0.5015(4) 0.3857(2) 0.40644(15) 0.0442(10) Uani 1.000000 . U
H50 H 0.5494(4) 0.4205(2) 0.39469(15) 0.0530(12) Uiso 1.000000 R .
C51 C 0.5185(5) 0.3494(3) 0.45612(18) 0.0657(17) Uani 1.000000 . U
H51 H 0.5766(5) 0.3604(3) 0.47908(18) 0.079(2) Uiso 1.000000 R .
C52 C 0.4497(6) 0.2972(3) 0.4715(2) 0.079(2) Uani 1.000000 . U
H52 H 0.4621(6) 0.2717(3) 0.5047(2) 0.095(3) Uiso 1.000000 R .
C53 C 0.3640(6) 0.2816(3) 0.4396(2) 0.0694(18) Uani 1.000000 . U
H53 H 0.3177(6) 0.2458(3) 0.4510(2) 0.083(2) Uiso 1.000000 R .
C54 C 0.3449(4) 0.3180(2) 0.39089(19) 0.0496(12) Uani 1.000000 . U
H54 H 0.2854(4) 0.3074(2) 0.36889(19) 0.0595(14) Uiso 1.000000 R .
O4 O 0.7522(4) 0.4606(4) 0.2875(3) 0.134(2) Uani 1.000000 . U
O5 O 0.6725(2) 0.50953(16) 0.35183(15) 0.0559(8) Uani 1.000000 . U
O6 O 0.8282(4) 0.4746(3) 0.3670(3) 0.125(2) Uani 1.000000 . U
N5 N 0.7493(3) 0.4809(2) 0.3334(2) 0.0733(14) Uani 1.000000 . U
O7 O 0.2843(3) 0.7648(2) 0.47930(14) 0.0666(10) Uani 1.000000 . U
O8 O 0.3118(3) 0.86020(18) 0.43401(16) 0.0649(10) Uani 1.000000 . U
O9 O 0.4132(2) 0.77290(14) 0.42386(12) 0.0407(6) Uani 1.000000 . U
N6 N 0.3348(2) 0.79840(16) 0.44578(12) 0.0318(7) Uani 1.000000 . U

loop_
_atom_site_aniso_label
_atom_site_aniso_U_11
_atom_site_aniso_U_22
_atom_site_aniso_U_33
_atom_site_aniso_U_12
_atom_site_aniso_U_13
_atom_site_aniso_U_23
Zn1 0.02001(18) 0.01716(17) 0.01812(16) -0.00022(13) 0.00184(12) 0.00121(13)
P1 0.0227(4) 0.0162(3) 0.0233(4) 0.0029(3) 0.0044(3) 0.0029(3)
P2 0.0267(4) 0.0219(4) 0.0305(4) -0.0049(3) 0.0070(3) 0.0011(3)
P3 0.0286(4) 0.0198(4) 0.0236(4) -0.0010(3) 0.0037(3) -0.0020(3)
O1 0.0359(13) 0.0200(11) 0.0275(12) 0.0069(9) 0.0081(10) 0.0013(9)
O2 0.0334(13) 0.0365(13) 0.0302(12) -0.0136(10) 0.0108(10) -0.0082(10)
O3 0.0274(12) 0.0331(13) 0.0350(13) -0.0064(10) 0.0077(10) -0.0141(10)
N1 0.0238(13) 0.0180(12) 0.0193(12) -0.0012(10) 0.0032(10) 0.0026(9)
N2 0.0262(14) 0.0209(12) 0.0239(13) -0.0017(10) 0.0036(11) 0.0017(10)
N3 0.0225(13) 0.0189(12) 0.0194(12) -0.0018(10) 0.0009(10) 0.0008(9)
N4 0.0240(13) 0.0171(12) 0.0198(12) -0.0015(10) 0.0009(10) 0.0023(9)
C1 0.0324(17) 0.0147(13) 0.0245(15) 0.0020(12) 0.0035(13) 0.0017(11)
C2 0.0275(16) 0.0168(14) 0.0253(15) 0.0006(12) 0.0052(12) -0.0006(11)
C3 0.0316(17) 0.0214(15) 0.0211(14) 0.0003(12) 0.0007(13) 0.0003(12)
C4 0.0258(16) 0.0196(14) 0.0184(14) 0.0012(12) 0.0013(12) 0.0005(11)
C5 0.0260(16) 0.0170(13) 0.0201(14) -0.0015(11) 0.0008(12) 0.0030(11)
C6 0.0216(15) 0.0176(13) 0.0212(14) -0.0026(11) 0.0037(11) 0.0030(11)
C7 0.0212(15) 0.0237(15) 0.0266(15) 0.0004(12) 0.0002(12) 0.0054(12)
C8 0.0220(15) 0.0243(15) 0.0236(15) 0.0028(12) 0.0061(12) 0.0054(12)
C9 0.0225(15) 0.0153(13) 0.0229(14) 0.0011(11) 0.0047(11) 0.0036(11)
C10 0.0195(15) 0.0255(15) 0.0305(16) 0.0008(12) 0.0019(12) 0.0098(13)
C11 0.0274(17) 0.0266(16) 0.0324(17) -0.0040(13) -0.0038(14) 0.0074(13)
C12 0.042(2) 0.038(2) 0.045(2) -0.0124(17) -0.0127(18) 0.0109(17)
C13 0.026(2) 0.057(3) 0.075(3) -0.0162(18) -0.012(2) 0.029(2)
C14 0.0211(19) 0.059(3) 0.074(3) 0.0029(17) 0.0071(19) 0.028(2)
C15 0.0276(18) 0.0333(18) 0.045(2) 0.0078(14) 0.0070(15) 0.0162(16)
C16 0.0214(15) 0.0154(13) 0.0246(15) 0.0037(11) 0.0039(12) 0.0036(11)
C17 0.0205(15) 0.0191(14) 0.0271(15) 0.0011(11) 0.0015(12) 0.0022(12)
C18 0.0294(17) 0.0220(15) 0.0229(15) 0.0020(12) 0.0000(13) 0.0030(12)
C19 0.0265(16) 0.0229(15) 0.0275(16) 0.0025(12) 0.0064(13) 0.0028(12)
C20 0.0258(17) 0.0237(15) 0.0308(17) -0.0021(12) 0.0019(13) 0.0010(13)
C21 0.0257(16) 0.0189(14) 0.0228(15) 0.0002(12) -0.0006(12) 0.0017(11)
C22 0.0279(17) 0.0196(15) 0.0330(17) -0.0054(12) 0.0051(14) -0.0012(13)
C23 0.0220(16) 0.0298(17) 0.0393(19) -0.0001(13) 0.0071(14) 0.0121(14)
C24 0.040(2) 0.059(3) 0.038(2) 0.0002(19) 0.0116(18) 0.0128(19)
C25 0.048(3) 0.090(4) 0.048(3) 0.015(3) 0.017(2) 0.037(3)
C26 0.031(2) 0.070(3) 0.118(5) 0.006(2) 0.019(3) 0.066(3)
C27 0.036(2) 0.046(3) 0.109(5) -0.0113(19) -0.005(3) 0.040(3)
C28 0.036(2) 0.034(2) 0.068(3) -0.0081(16) -0.004(2) 0.0173(19)
C29 0.0313(19) 0.0245(16) 0.049(2) -0.0040(14) 0.0135(16) 0.0089(15)
C30 0.0290(19) 0.0331(19) 0.065(3) -0.0061(15) 0.0004(18) 0.0078(18)
C31 0.033(2) 0.045(2) 0.082(4) -0.0058(18) 0.002(2) 0.025(2)
C32 0.042(3) 0.044(3) 0.101(4) 0.005(2) 0.018(3) 0.030(3)
C33 0.063(3) 0.038(2) 0.089(4) 0.018(2) 0.038(3) 0.018(2)
C34 0.063(3) 0.035(2) 0.053(3) 0.0092(19) 0.026(2) 0.0123(19)
C35 0.0227(15) 0.0213(14) 0.0228(15) -0.0007(12) 0.0017(12) -0.0013(11)
C36 0.0166(14) 0.0213(14) 0.0242(15) 0.0014(11) 0.0003(11) -0.0015(11)
C37 0.0218(16) 0.0280(16) 0.0308(17) 0.0027(12) -0.0031(13) -0.0068(13)
C38 0.0258(17) 0.044(2) 0.0245(16) 0.0115(15) -0.0072(13) -0.0065(14)
C39 0.0212(17) 0.049(2) 0.0319(18) 0.0103(15) -0.0006(14) 0.0117(16)
C40 0.0210(16) 0.0303(18) 0.049(2) -0.0017(13) -0.0029(15) 0.0115(15)
C41 0.0228(16) 0.0238(15) 0.0327(17) -0.0019(12) -0.0079(13) 0.0011(13)
C42 0.0266(16) 0.0183(14) 0.0231(14) -0.0044(12) -0.0026(12) 0.0017(11)
C43 0.0308(17) 0.0234(15) 0.0231(15) 0.0011(13) 0.0049(13) -0.0003(12)
C44 0.041(2) 0.048(2) 0.052(2) 0.0108(18) -0.0130(19) -0.020(2)
C45 0.045(3) 0.052(3) 0.079(3) 0.021(2) -0.012(2) -0.022(2)
C46 0.043(2) 0.033(2) 0.050(2) 0.0040(17) 0.0136(19) -0.0117(17)
C47 0.048(2) 0.0251(17) 0.0305(18) -0.0072(15) 0.0026(16) -0.0057(14)
C48 0.0367(19) 0.0227(16) 0.0328(18) -0.0018(14) -0.0044(15) 0.0017(13)
C49 0.056(2) 0.0236(16) 0.0247(16) 0.0109(15) 0.0135(16) 0.0019(13)
C50 0.065(3) 0.043(2) 0.0248(17) 0.023(2) 0.0007(18) 0.0027(16)
C51 0.096(4) 0.074(3) 0.027(2) 0.053(3) 0.002(2) 0.006(2)
C52 0.143(6) 0.061(3) 0.035(2) 0.060(4) 0.043(3) 0.027(2)
C53 0.126(5) 0.037(2) 0.047(3) 0.021(3) 0.049(3) 0.014(2)
C54 0.075(3) 0.0278(19) 0.046(2) 0.0095(19) 0.034(2) 0.0028(17)
O4 0.073(3) 0.181(5) 0.149(4) -0.044(3) 0.047(3) -0.102(3)
O5 0.0413(17) 0.0454(17) 0.081(2) 0.0033(13) 0.0011(16) -0.0247(16)
O6 0.060(3) 0.112(4) 0.203(6) 0.026(3) -0.027(3) -0.003(4)
N5 0.046(2) 0.052(2) 0.122(4) -0.0149(18) 0.012(2) -0.045(2)
O7 0.057(2) 0.098(3) 0.0456(18) -0.021(2) 0.0224(16) 0.0065(18)
O8 0.066(2) 0.0488(19) 0.080(3) 0.0224(17) 0.0003(19) -0.0052(17)
O9 0.0417(15) 0.0368(14) 0.0438(15) 0.0021(12) 0.0151(12) -0.0068(12)
N6 0.0302(16) 0.0376(17) 0.0275(14) -0.0069(13) 0.0002(12) -0.0100(12)

loop_
_atom_type_symbol
_atom_type_scat_dispersion_real
_atom_type_scat_dispersion_imag
_atom_type_scat_Cromer_Mann_a1
_atom_type_scat_Cromer_Mann_a2
_atom_type_scat_Cromer_Mann_a3
_atom_type_scat_Cromer_Mann_a4
_atom_type_scat_Cromer_Mann_b1
_atom_type_scat_Cromer_Mann_b2
_atom_type_scat_Cromer_Mann_b3
_atom_type_scat_Cromer_Mann_b4
_atom_type_scat_Cromer_Mann_c
_atom_type_scat_source
_atom_type_scat_dispersion_source
C 0.00313 0.00162 2.31000 1.02000 1.58860 0.86500 20.84390 10.20750 0.56870 51.65120 0.21560 'International Tables Volume C Table 6.1.1.4 (pp. 500-502)' 'Brennan, Cowan, Rev. Sci. Instrum., 1992, 63, 850'
H 0.00000 0.00000 0.49300 0.32291 0.14019 0.04081 10.51090 26.12570 3.14236 57.79970 0.00304 'International Tables Volume C Table 6.1.1.4 (pp. 500-502)' 'Brennan, Cowan, Rev. Sci. Instrum., 1992, 63, 850'
N 0.00612 0.00332 12.21260 3.13220 2.01250 1.16630 0.00570 9.89330 28.99750 0.58260 -11.52900 'International Tables Volume C Table 6.1.1.4 (pp. 500-502)' 'Brennan, Cowan, Rev. Sci. Instrum., 1992, 63, 850'
O 0.01085 0.00610 3.04850 2.28680 1.54630 0.86700 13.27710 5.70110 0.32390 32.90890 0.25080 'International Tables Volume C Table 6.1.1.4 (pp. 500-502)' 'Brennan, Cowan, Rev. Sci. Instrum., 1992, 63, 850'
P 0.10265 0.09519 6.43450 4.17910 1.78000 1.49080 1.90670 27.15700 0.52600 68.16450 1.11490 'International Tables Volume C Table 6.1.1.4 (pp. 500-502)' 'Brennan, Cowan, Rev. Sci. Instrum., 1992, 63, 850'
Zn 0.29151 1.43825 14.07430 7.03180 5.16520 2.41000 3.26550 0.23330 10.31630 58.70970 1.30410 'International Tables Volume C Table 6.1.1.4 (pp. 500-502)' 'Brennan, Cowan, Rev. Sci. Instrum., 1992, 63, 850'

loop_
_geom_angle_atom_site_label_1
_geom_angle_atom_site_label_2
_geom_angle_atom_site_label_3
_geom_angle
_geom_angle_site_symmetry_1
_geom_angle_site_symmetry_3
_geom_angle_publ_flag
O3 Zn1 O2 80.41(9) . . ?
N1 Zn1 O2 96.19(10) . . ?
N1 Zn1 O3 125.70(10) . . ?
N2 Zn1 O2 77.21(9) . . ?
N2 Zn1 O3 149.04(9) . . ?
N2 Zn1 N1 78.13(9) . . ?
N3 Zn1 O2 121.50(10) . . ?
N3 Zn1 O3 96.52(10) . . ?
N3 Zn1 N1 128.33(9) . . ?
N3 Zn1 N2 77.66(9) . . ?
N4 Zn1 O2 150.51(9) . . ?
N4 Zn1 O3 79.40(9) . . ?
N4 Zn1 N1 78.66(9) . . ?
N4 Zn1 N2 128.68(9) . . ?
N4 Zn1 N3 82.11(9) . . ?
C9 P1 O1 113.74(14) . . ?
C10 P1 O1 111.58(15) . . ?
C10 P1 C9 106.67(14) . . ?
C16 P1 O1 112.86(13) . . ?
C16 P1 C9 101.67(13) . . ?
C16 P1 C10 109.72(15) . . ?
C22 P2 O2 108.94(15) . . ?
C23 P2 O2 110.05(16) . . ?
C23 P2 C22 107.72(16) . . ?
C29 P2 O2 111.58(17) . . ?
C29 P2 C22 109.66(18) . . ?
C29 P2 C23 108.80(15) . . ?
C42 P3 O3 107.56(14) . . ?
C43 P3 O3 111.94(15) . . ?
C43 P3 C42 108.47(15) . . ?
C49 P3 O3 111.47(17) . . ?
C49 P3 C42 111.42(17) . . ?
C49 P3 C43 105.99(15) . . ?
P2 O2 Zn1 124.16(14) . . ?
P3 O3 Zn1 119.33(14) . . ?
C1 N1 Zn1 111.07(19) . . ?
C8 N1 Zn1 107.99(17) . . ?
C8 N1 C1 109.3(2) . . ?
C9 N1 Zn1 106.57(17) . . ?
C9 N1 C1 109.5(2) . . ?
C9 N1 C8 112.3(2) . . ?
C2 N2 Zn1 101.10(18) . . ?
C3 N2 Zn1 105.35(18) . . ?
C3 N2 C2 112.8(2) . . ?
C22 N2 Zn1 114.69(19) . . ?
C22 N2 C2 110.5(2) . . ?
C22 N2 C3 111.9(3) . . ?
C4 N3 Zn1 109.75(18) . . ?
C5 N3 Zn1 107.62(17) . . ?
C5 N3 C4 109.3(2) . . ?
C35 N3 Zn1 108.21(18) . . ?
C35 N3 C4 111.8(2) . . ?
C35 N3 C5 110.2(2) . . ?
C6 N4 Zn1 100.36(17) . . ?
C7 N4 Zn1 107.70(17) . . ?
C7 N4 C6 111.6(2) . . ?
C42 N4 Zn1 114.97(18) . . ?
C42 N4 C6 110.6(2) . . ?
C42 N4 C7 111.2(2) . . ?
H1a C1 N1 109.28(16) . . ?
H1b C1 N1 109.28(15) . . ?
H1b C1 H1a 107.9 . . ?
C2 C1 N1 111.7(2) . . ?
C2 C1 H1a 109.28(17) . . ?
C2 C1 H1b 109.28(17) . . ?
C1 C2 N2 110.1(3) . . ?
H2a C2 N2 109.64(16) . . ?
H2a C2 C1 109.64(16) . . ?
H2b C2 N2 109.64(15) . . ?
H2b C2 C1 109.64(17) . . ?
H2b C2 H2a 108.2 . . ?
H3a C3 N2 109.49(16) . . ?
H3b C3 N2 109.49(17) . . ?
H3b C3 H3a 108.1 . . ?
C4 C3 N2 110.8(3) . . ?
C4 C3 H3a 109.49(16) . . ?
C4 C3 H3b 109.49(17) . . ?
C3 C4 N3 112.4(2) . . ?
H4a C4 N3 109.11(15) . . ?
H4a C4 C3 109.11(17) . . ?
H4b C4 N3 109.11(16) . . ?
H4b C4 C3 109.11(17) . . ?
H4b C4 H4a 107.8 . . ?
H5a C5 N3 109.18(15) . . ?
H5b C5 N3 109.18(15) . . ?
H5b C5 H5a 107.9 . . ?
C6 C5 N3 112.1(2) . . ?
C6 C5 H5a 109.18(16) . . ?
C6 C5 H5b 109.18(16) . . ?
C5 C6 N4 110.1(2) . . ?
H6a C6 N4 109.64(15) . . ?
H6a C6 C5 109.64(16) . . ?
H6b C6 N4 109.64(15) . . ?
H6b C6 C5 109.64(15) . . ?
H6b C6 H6a 108.2 . . ?
H7a C7 N4 109.57(16) . . ?
H7b C7 N4 109.57(15) . . ?
H7b C7 H7a 108.1 . . ?
C8 C7 N4 110.4(3) . . ?
C8 C7 H7a 109.57(16) . . ?
C8 C7 H7b 109.57(16) . . ?
C7 C8 N1 111.4(2) . . ?
H8a C8 N1 109.36(15) . . ?
H8a C8 C7 109.36(17) . . ?
H8b C8 N1 109.36(16) . . ?
H8b C8 C7 109.36(16) . . ?
H8b C8 H8a 108.0 . . ?
N1 C9 P1 118.3(2) . . ?
H9a C9 P1 107.73(9) . . ?
H9a C9 N1 107.73(15) . . ?
H9b C9 P1 107.73(10) . . ?
H9b C9 N1 107.73(15) . . ?
H9b C9 H9a 107.1 . . ?
C11 C10 P1 122.7(2) . . ?
C15 C10 P1 117.6(3) . . ?
C15 C10 C11 119.5(3) . . ?
H11 C11 C10 119.95(19) . . ?
C12 C11 C10 120.1(4) . . ?
C12 C11 H11 120.0(3) . . ?
H12 C12 C11 120.1(3) . . ?
C13 C12 C11 119.9(4) . . ?
C13 C12 H12 120.1(3) . . ?
H13 C13 C12 119.7(3) . . ?
C14 C13 C12 120.7(4) . . ?
C14 C13 H13 119.7(2) . . ?
H14 C14 C13 119.7(2) . . ?
C15 C14 C13 120.5(4) . . ?
C15 C14 H14 119.7(3) . . ?
C14 C15 C10 119.4(4) . . ?
H15 C15 C10 120.3(2) . . ?
H15 C15 C14 120.3(3) . . ?
C17 C16 P1 124.2(2) . . ?
C21 C16 P1 116.2(2) . . ?
C21 C16 C17 119.5(3) . . ?
H17 C17 C16 119.84(18) . . ?
C18 C17 C16 120.3(3) . . ?
C18 C17 H17 119.84(19) . . ?
H18 C18 C17 120.08(19) . . ?
C19 C18 C17 119.8(3) . . ?
C19 C18 H18 120.08(19) . . ?
H19 C19 C18 119.89(19) . . ?
C20 C19 C18 120.2(3) . . ?
C20 C19 H19 119.89(19) . . ?
H20 C20 C19 119.99(19) . . ?
C21 C20 C19 120.0(3) . . ?
C21 C20 H20 119.99(19) . . ?
C20 C21 C16 120.1(3) . . ?
H21 C21 C16 119.95(18) . . ?
H21 C21 C20 119.95(19) . . ?
N2 C22 P2 107.2(2) . . ?
H22a C22 P2 110.28(11) . . ?
H22a C22 N2 110.28(17) . . ?
H22b C22 P2 110.28(12) . . ?
H22b C22 N2 110.28(17) . . ?
H22b C22 H22a 108.5 . . ?
C24 C23 P2 117.8(3) . . ?
C28 C23 P2 121.1(3) . . ?
C28 C23 C24 121.1(4) . . ?
H24 C24 C23 121.1(2) . . ?
C25 C24 C23 117.7(5) . . ?
C25 C24 H24 121.1(3) . . ?
H25 C25 C24 119.0(3) . . ?
C26 C25 C24 122.0(5) . . ?
C26 C25 H25 119.0(3) . . ?
H26 C26 C25 119.9(3) . . ?
C27 C26 C25 120.3(4) . . ?
C27 C26 H26 119.9(3) . . ?
H27 C27 C26 119.9(3) . . ?
C28 C27 C26 120.2(5) . . ?
C28 C27 H27 119.9(3) . . ?
C27 C28 C23 118.7(5) . . ?
H28 C28 C23 120.6(2) . . ?
H28 C28 C27 120.6(3) . . ?
C30 C29 P2 123.0(3) . . ?
C34 C29 P2 117.3(3) . . ?
C34 C29 C30 119.7(4) . . ?
H30 C30 C29 119.9(2) . . ?
C31 C30 C29 120.3(4) . . ?
C31 C30 H30 119.9(3) . . ?
H31 C31 C30 120.5(3) . . ?
C32 C31 C30 119.1(5) . . ?
C32 C31 H31 120.5(3) . . ?
H32 C32 C31 119.4(3) . . ?
C33 C32 C31 121.3(5) . . ?
C33 C32 H32 119.4(3) . . ?
H33 C33 C32 119.8(3) . . ?
C34 C33 C32 120.4(5) . . ?
C34 C33 H33 119.8(3) . . ?
C33 C34 C29 119.2(5) . . ?
H34 C34 C29 120.4(3) . . ?
H34 C34 C33 120.4(3) . . ?
H35a C35 N3 108.52(15) . . ?
H35b C35 N3 108.52(15) . . ?
H35b C35 H35a 107.5 . . ?
C36 C35 N3 115.0(2) . . ?
C36 C35 H35a 108.52(16) . . ?
C36 C35 H35b 108.52(16) . . ?
C37 C36 C35 120.8(3) . . ?
C41 C36 C35 121.0(3) . . ?
C41 C36 C37 118.2(3) . . ?
H37 C37 C36 119.73(19) . . ?
C38 C37 C36 120.5(3) . . ?
C38 C37 H37 119.7(2) . . ?
H38 C38 C37 119.8(2) . . ?
C39 C38 C37 120.4(3) . . ?
C39 C38 H38 119.8(2) . . ?
H39 C39 C38 120.1(2) . . ?
C40 C39 C38 119.8(3) . . ?
C40 C39 H39 120.1(2) . . ?
H40 C40 C39 120.2(2) . . ?
C41 C40 C39 119.6(3) . . ?
C41 C40 H40 120.2(2) . . ?
C40 C41 C36 121.4(3) . . ?
H41 C41 C36 119.28(19) . . ?
H41 C41 C40 119.3(2) . . ?
N4 C42 P3 108.5(2) . . ?
H42a C42 P3 109.99(10) . . ?
H42a C42 N4 109.99(15) . . ?
H42b C42 P3 109.99(10) . . ?
H42b C42 N4 109.99(16) . . ?
H42b C42 H42a 108.4 . . ?
C44 C43 P3 119.0(3) . . ?
C48 C43 P3 122.4(3) . . ?
C48 C43 C44 118.6(3) . . ?
H44 C44 C43 119.8(2) . . ?
C45 C44 C43 120.4(4) . . ?
C45 C44 H44 119.8(3) . . ?
H45 C45 C44 120.1(3) . . ?
C46 C45 C44 119.8(4) . . ?
C46 C45 H45 120.1(2) . . ?
H46 C46 C45 120.1(2) . . ?
C47 C46 C45 119.9(4) . . ?
C47 C46 H46 120.1(2) . . ?
H47 C47 C46 119.7(2) . . ?
C48 C47 C46 120.7(3) . . ?
C48 C47 H47 119.7(2) . . ?
C47 C48 C43 120.6(3) . . ?
H48 C48 C43 119.7(2) . . ?
H48 C48 C47 119.7(2) . . ?
C50 C49 P3 122.2(3) . . ?
C54 C49 P3 117.5(3) . . ?
C54 C49 C50 120.2(4) . . ?
H50 C50 C49 120.3(2) . . ?
C51 C50 C49 119.5(5) . . ?
C51 C50 H50 120.3(4) . . ?
H51 C51 C50 120.4(4) . . ?
C52 C51 C50 119.3(6) . . ?
C52 C51 H51 120.4(3) . . ?
H52 C52 C51 119.3(3) . . ?
C53 C52 C51 121.3(4) . . ?
C53 C52 H52 119.3(3) . . ?
H53 C53 C52 119.9(3) . . ?
C54 C53 C52 120.2(5) . . ?
C54 C53 H53 119.9(4) . . ?
C53 C54 C49 119.5(5) . . ?
H54 C54 C49 120.2(3) . . ?
H54 C54 C53 120.2(4) . . ?
O5 N5 O4 121.8(6) . . ?
O6 N5 O4 121.7(6) . . ?
O6 N5 O5 116.5(5) . . ?
O8 N6 O7 121.2(4) . . ?
O9 N6 O7 121.2(4) . . ?
O9 N6 O8 117.6(3) . . ?

loop_
_geom_bond_atom_site_label_1
_geom_bond_atom_site_label_2
_geom_bond_distance
_geom_bond_site_symmetry_2
_geom_bond_publ_flag
Zn1 O2 2.032(2) . ?
Zn1 O3 2.102(2) . ?
Zn1 N1 2.190(3) . ?
Zn1 N2 2.468(3) . ?
Zn1 N3 2.138(2) . ?
Zn1 N4 2.349(3) . ?
P1 O1 1.487(2) . ?
P1 C9 1.848(3) . ?
P1 C10 1.798(3) . ?
P1 C16 1.805(3) . ?
P2 O2 1.513(3) . ?
P2 C22 1.814(3) . ?
P2 C23 1.794(3) . ?
P2 C29 1.801(4) . ?
P3 O3 1.509(2) . ?
P3 C42 1.816(3) . ?
P3 C43 1.792(3) . ?
P3 C49 1.790(4) . ?
N1 C1 1.491(4) . ?
N1 C8 1.487(4) . ?
N1 C9 1.490(4) . ?
N2 C2 1.481(4) . ?
N2 C3 1.468(4) . ?
N2 C22 1.487(4) . ?
N3 C4 1.494(4) . ?
N3 C5 1.495(4) . ?
N3 C35 1.504(4) . ?
N4 C6 1.489(4) . ?
N4 C7 1.476(4) . ?
N4 C42 1.488(4) . ?
C1 H1a 0.9900 . ?
C1 H1b 0.9900 . ?
C1 C2 1.517(4) . ?
C2 H2a 0.9900 . ?
C2 H2b 0.9900 . ?
C3 H3a 0.9900 . ?
C3 H3b 0.9900 . ?
C3 C4 1.509(4) . ?
C4 H4a 0.9900 . ?
C4 H4b 0.9900 . ?
C5 H5a 0.9900 . ?
C5 H5b 0.9900 . ?
C5 C6 1.508(4) . ?
C6 H6a 0.9900 . ?
C6 H6b 0.9900 . ?
C7 H7a 0.9900 . ?
C7 H7b 0.9900 . ?
C7 C8 1.523(4) . ?
C8 H8a 0.9900 . ?
C8 H8b 0.9900 . ?
C9 H9a 0.9900 . ?
C9 H9b 0.9900 . ?
C10 C11 1.398(5) . ?
C10 C15 1.398(5) . ?
C11 H11 0.9500 . ?
C11 C12 1.387(5) . ?
C12 H12 0.9500 . ?
C12 C13 1.372(7) . ?
C13 H13 0.9500 . ?
C13 C14 1.379(7) . ?
C14 H14 0.9500 . ?
C14 C15 1.385(6) . ?
C15 H15 0.9500 . ?
C16 C17 1.389(4) . ?
C16 C21 1.400(4) . ?
C17 H17 0.9500 . ?
C17 C18 1.392(4) . ?
C18 H18 0.9500 . ?
C18 C19 1.390(5) . ?
C19 H19 0.9500 . ?
C19 C20 1.386(5) . ?
C20 H20 0.9500 . ?
C20 C21 1.389(4) . ?
C21 H21 0.9500 . ?
C22 H22a 0.9900 . ?
C22 H22b 0.9900 . ?
C23 C24 1.394(6) . ?
C23 C28 1.389(6) . ?
C24 H24 0.9500 . ?
C24 C25 1.393(6) . ?
C25 H25 0.9500 . ?
C25 C26 1.341(9) . ?
C26 H26 0.9500 . ?
C26 C27 1.384(9) . ?
C27 H27 0.9500 . ?
C27 C28 1.390(6) . ?
C28 H28 0.9500 . ?
C29 C30 1.399(6) . ?
C29 C34 1.387(6) . ?
C30 H30 0.9500 . ?
C30 C31 1.395(6) . ?
C31 H31 0.9500 . ?
C31 C32 1.375(8) . ?
C32 H32 0.9500 . ?
C32 C33 1.367(8) . ?
C33 H33 0.9500 . ?
C33 C34 1.399(7) . ?
C34 H34 0.9500 . ?
C35 H35a 0.9900 . ?
C35 H35b 0.9900 . ?
C35 C36 1.510(4) . ?
C36 C37 1.400(4) . ?
C36 C41 1.389(4) . ?
C37 H37 0.9500 . ?
C37 C38 1.382(5) . ?
C38 H38 0.9500 . ?
C38 C39 1.384(5) . ?
C39 H39 0.9500 . ?
C39 C40 1.387(5) . ?
C40 H40 0.9500 . ?
C40 C41 1.385(5) . ?
C41 H41 0.9500 . ?
C42 H42a 0.9900 . ?
C42 H42b 0.9900 . ?
C43 C44 1.382(5) . ?
C43 C48 1.395(5) . ?
C44 H44 0.9500 . ?
C44 C45 1.382(6) . ?
C45 H45 0.9500 . ?
C45 C46 1.395(6) . ?
C46 H46 0.9500 . ?
C46 C47 1.353(6) . ?
C47 H47 0.9500 . ?
C47 C48 1.374(5) . ?
C48 H48 0.9500 . ?
C49 C50 1.395(6) . ?
C49 C54 1.399(6) . ?
C50 H50 0.9500 . ?
C50 C51 1.399(6) . ?
C51 H51 0.9500 . ?
C51 C52 1.386(9) . ?
C52 H52 0.9500 . ?
C52 C53 1.371(9) . ?
C53 H53 0.9500 . ?
C53 C54 1.384(7) . ?
C54 H54 0.9500 . ?
O4 N5 1.173(7) . ?
O5 N5 1.220(5) . ?
O6 N5 1.299(7) . ?
O7 N6 1.225(4) . ?
O8 N6 1.245(4) . ?
O9 N6 1.246(4) . ?

loop_
_geom_torsion_atom_site_label_1
_geom_torsion_atom_site_label_2
_geom_torsion_atom_site_label_3
_geom_torsion_atom_site_label_4
_geom_torsion
_geom_torsion_site_symmetry_1
_geom_torsion_site_symmetry_2
_geom_torsion_site_symmetry_3
_geom_torsion_site_symmetry_4
_geom_torsion_publ_flag
Zn1 O2 P2 C22 31.4(2) . . . . ?
Zn1 O2 P2 C23 149.32(18) . . . . ?
Zn1 O2 P2 C29 -89.8(2) . . . . ?
Zn1 O3 P3 C42 35.0(2) . . . . ?
Zn1 O3 P3 C43 154.05(15) . . . . ?
Zn1 O3 P3 C49 -87.43(19) . . . . ?
Zn1 N1 C1 C2 38.07(19) . . . . ?
Zn1 N1 C8 C7 48.29(19) . . . . ?
Zn1 N1 C9 P1 -176.07(10) . . . . ?
Zn1 N2 C2 C1 47.47(18) . . . . ?
Zn1 N2 C3 C4 31.17(19) . . . . ?
Zn1 N2 C22 P2 15.65(15) . . . . ?
Zn1 N3 C4 C3 49.7(2) . . . . ?
Zn1 N3 C5 C6 38.50(19) . . . . ?
Zn1 N3 C35 C36 -179.60(18) . . . . ?
Zn1 N4 C6 C5 46.46(17) . . . . ?
Zn1 N4 C7 C8 31.73(18) . . . . ?
Zn1 N4 C42 P3 16.27(15) . . . . ?
P1 C9 N1 C1 63.7(2) . . . . ?
P1 C9 N1 C8 -58.0(2) . . . . ?
P1 C10 C11 C12 -173.9(3) . . . . ?
P1 C10 C15 C14 174.1(3) . . . . ?
P1 C16 C17 C18 -174.5(2) . . . . ?
P1 C16 C21 C20 173.9(2) . . . . ?
P2 C22 N2 C2 129.1(2) . . . . ?
P2 C22 N2 C3 -104.3(2) . . . . ?
P2 C23 C24 C25 179.3(3) . . . . ?
P2 C23 C28 C27 -178.3(3) . . . . ?
P2 C29 C30 C31 179.5(3) . . . . ?
P2 C29 C34 C33 -177.3(3) . . . . ?
P3 C42 N4 C6 129.0(2) . . . . ?
P3 C42 N4 C7 -106.5(2) . . . . ?
P3 C43 C44 C45 -178.8(4) . . . . ?
P3 C43 C48 C47 179.7(3) . . . . ?
P3 C49 C50 C51 175.2(3) . . . . ?
P3 C49 C54 C53 -176.6(3) . . . . ?
O1 P1 C9 N1 -39.09(17) . . . . ?
O1 P1 C10 C11 -179.3(2) . . . . ?
O1 P1 C10 C15 6.2(2) . . . . ?
O1 P1 C16 C17 118.6(2) . . . . ?
O1 P1 C16 C21 -56.49(19) . . . . ?
O2 P2 C22 N2 -27.65(18) . . . . ?
O2 P2 C23 C24 13.8(2) . . . . ?
O2 P2 C23 C28 -167.2(3) . . . . ?
O2 P2 C29 C30 143.3(2) . . . . ?
O2 P2 C29 C34 -38.2(2) . . . . ?
O3 P3 C42 N4 -31.33(17) . . . . ?
O3 P3 C43 C44 -12.5(3) . . . . ?
O3 P3 C43 C48 170.0(2) . . . . ?
O3 P3 C49 C50 165.2(2) . . . . ?
O3 P3 C49 C54 -17.8(2) . . . . ?
N1 C1 C2 N2 -61.6(3) . . . . ?
N1 C8 C7 N4 -55.1(3) . . . . ?
N1 C9 P1 C10 84.4(2) . . . . ?
N1 C9 P1 C16 -160.7(2) . . . . ?
N2 C3 C4 N3 -55.6(3) . . . . ?
N2 C22 P2 C23 -147.0(2) . . . . ?
N2 C22 P2 C29 94.7(2) . . . . ?
N3 C5 C6 N4 -61.7(3) . . . . ?
N3 C35 C36 C37 93.1(3) . . . . ?
N3 C35 C36 C41 -87.1(3) . . . . ?
N4 C42 P3 C43 -152.6(2) . . . . ?
N4 C42 P3 C49 91.1(2) . . . . ?
C1 N1 C8 C7 169.2(2) . . . . ?
C1 C2 N2 C3 159.5(2) . . . . ?
C1 C2 N2 C22 -74.4(3) . . . . ?
C2 N2 C3 C4 -78.2(3) . . . . ?
C2 C1 N1 C8 -81.0(3) . . . . ?
C2 C1 N1 C9 155.5(3) . . . . ?
C3 C4 N3 C5 167.5(3) . . . . ?
C3 C4 N3 C35 -70.3(3) . . . . ?
C4 N3 C5 C6 -80.6(2) . . . . ?
C4 N3 C35 C36 -58.7(2) . . . . ?
C4 C3 N2 C22 156.4(3) . . . . ?
C5 N3 C35 C36 63.0(2) . . . . ?
C5 C6 N4 C7 160.3(2) . . . . ?
C5 C6 N4 C42 -75.3(3) . . . . ?
C6 N4 C7 C8 -77.5(2) . . . . ?
C6 C5 N3 C35 156.3(2) . . . . ?
C7 C8 N1 C9 -68.9(3) . . . . ?
C8 C7 N4 C42 158.6(2) . . . . ?
C9 P1 C10 C11 55.9(2) . . . . ?
C9 P1 C10 C15 -118.6(2) . . . . ?
C9 P1 C16 C17 -119.2(2) . . . . ?
C9 P1 C16 C21 65.74(19) . . . . ?
C10 P1 C16 C17 -6.51(19) . . . . ?
C10 P1 C16 C21 178.4(2) . . . . ?
C10 C11 C12 C13 0.5(4) . . . . ?
C10 C15 C14 C13 -0.5(4) . . . . ?
C11 C10 P1 C16 -53.5(3) . . . . ?
C11 C10 C15 C14 -0.5(4) . . . . ?
C11 C12 C13 C14 -1.5(5) . . . . ?
C12 C11 C10 C15 0.5(4) . . . . ?
C12 C13 C14 C15 1.5(5) . . . . ?
C15 C10 P1 C16 132.1(3) . . . . ?
C16 C17 C18 C19 0.4(3) . . . . ?
C16 C21 C20 C19 1.6(3) . . . . ?
C17 C16 C21 C20 -1.4(3) . . . . ?
C17 C18 C19 C20 -0.2(4) . . . . ?
C18 C17 C16 C21 0.4(3) . . . . ?
C18 C19 C20 C21 -0.8(4) . . . . ?
C22 P2 C23 C24 132.5(3) . . . . ?
C22 P2 C23 C28 -48.5(3) . . . . ?
C22 P2 C29 C30 22.5(2) . . . . ?
C22 P2 C29 C34 -159.0(3) . . . . ?
C23 P2 C29 C30 -95.1(3) . . . . ?
C23 P2 C29 C34 83.4(3) . . . . ?
C23 C24 C25 C26 -1.8(5) . . . . ?
C23 C28 C27 C26 -0.3(5) . . . . ?
C24 C23 P2 C29 -108.7(3) . . . . ?
C24 C23 C28 C27 0.6(4) . . . . ?
C24 C25 C26 C27 2.1(6) . . . . ?
C25 C24 C23 C28 0.3(5) . . . . ?
C25 C26 C27 C28 -1.1(6) . . . . ?
C28 C23 P2 C29 70.3(3) . . . . ?
C29 C30 C31 C32 -1.8(4) . . . . ?
C29 C34 C33 C32 -2.8(5) . . . . ?
C30 C29 C34 C33 1.2(4) . . . . ?
C30 C31 C32 C33 0.2(5) . . . . ?
C31 C30 C29 C34 1.1(4) . . . . ?
C31 C32 C33 C34 2.1(5) . . . . ?
C35 C36 C37 C38 -178.4(3) . . . . ?
C35 C36 C41 C40 178.5(3) . . . . ?
C36 C37 C38 C39 -0.2(4) . . . . ?
C36 C41 C40 C39 -0.0(4) . . . . ?
C37 C36 C41 C40 -1.6(4) . . . . ?
C37 C38 C39 C40 -1.5(4) . . . . ?
C38 C37 C36 C41 1.8(4) . . . . ?
C38 C39 C40 C41 1.6(4) . . . . ?
C42 P3 C43 C44 106.0(3) . . . . ?
C42 P3 C43 C48 -71.5(2) . . . . ?
C42 P3 C49 C50 45.0(2) . . . . ?
C42 P3 C49 C54 -138.0(2) . . . . ?
C43 P3 C49 C50 -72.8(2) . . . . ?
C43 P3 C49 C54 104.2(2) . . . . ?
C43 C44 C45 C46 -1.1(5) . . . . ?
C43 C48 C47 C46 -0.7(4) . . . . ?
C44 C43 P3 C49 -134.2(3) . . . . ?
C44 C43 C48 C47 2.1(4) . . . . ?
C44 C45 C46 C47 2.6(6) . . . . ?
C45 C44 C43 C48 -1.2(6) . . . . ?
C45 C46 C47 C48 -1.7(5) . . . . ?
C48 C43 P3 C49 48.3(3) . . . . ?
C49 C50 C51 C52 2.3(4) . . . . ?
C49 C54 C53 C52 0.3(4) . . . . ?
C50 C49 C54 C53 0.4(4) . . . . ?
C50 C51 C52 C53 -1.6(5) . . . . ?
C51 C50 C49 C54 -1.7(5) . . . . ?
C51 C52 C53 C54 0.3(5) . . . . ?

loop_
_restr_U_iso_atom_site_label
_restr_U_iso_weight_param
O4 0.0100
O6 0.0600

loop_
_restr_U_rigid_atom_site_label_1
_restr_U_rigid_atom_site_label_2
_restr_U_rigid_target_weight_param
_restr_U_rigid_U_parallel
_restr_U_rigid_diff
Zn1 P2 0.0100 0.0195 -0.0014
Zn1 P3 0.0100 0.0198 -0.0012
Zn1 O2 0.0100 0.0187 -0.0027
Zn1 O3 0.0100 0.0193 -0.0018
Zn1 N1 0.0100 0.0203 -0.0031
Zn1 C1 0.0100 0.0172 0.0015
Zn1 C8 0.0100 0.0201 -0.0006
Zn1 C9 0.0100 0.0184 -0.0004

loop_
_restr_U_similar_atom_site_label_1
_restr_U_similar_atom_site_label_2
_restr_U_similar_weight_param
O4 N5 0.0200
O5 N5 0.0200
O6 N5 0.0200

loop_
_smtbx_masks_void_nr
_smtbx_masks_void_average_x
_smtbx_masks_void_average_y
_smtbx_masks_void_average_z
_smtbx_masks_void_volume
_smtbx_masks_void_count_electrons
_smtbx_masks_void_content
1 0.043 0.000 0.000 575.3 273.4 '12 meCN'
2 -0.104 0.500 0.500 575.3 273.4 '12 meCN'

loop_
_restr_rigu_atom_site_label_1
_restr_rigu_atom_site_label_2
_restr_rigu_target_weight_param
_restr_rigu_u13_diff
_restr_rigu_u23_diff
_restr_rigu_u33_diff
Zn1 P2 0.004000 0.002305 0.003954 -0.001433
Zn1 P3 0.004000 -0.002446 0.000559 -0.001246
Zn1 O2 0.004000 -0.002729 -0.001543 -0.002680
Zn1 O3 0.004000 0.002783 -0.000052 -0.001781
Zn1 N1 0.004000 -0.000707 -0.001703 -0.003114
Zn1 C1 0.004000 -0.002889 0.002432 0.001498
Zn1 C8 0.004000 0.000559 0.002535 -0.000551
Zn1 C9 0.004000 0.001979 -0.004151 -0.000353
